data_4301721
loop_
_publ_author_name
'Xiao-Yan Tang'
'Rong-Xin Yuan'
'Zhi-Gang Ren'
'Hong-Xi Li'
'Yong Zhang'
'Jian-Ping Lang'

_publ_contact_author_address
;         
College of Chemistry, Chemical Engineering and Materials Science 
Suzhou University, Suzhou 215123, Jiangsu, 
P. R. China
;
_publ_contact_author_email jplang@suda.edu.cn
_publ_contact_author_fax 86-512-65880089
_publ_contact_author_name 'Jian-Ping Lang'
_publ_contact_author_phone 86-512-65882865
_publ_section_title
;
Interactions of a Cationic Mercury(II) Thiolate Complex
[Hg(Tab)2](PF6)2 with N-Donor Ligands
;
_journal_name_full 'Inorganic Chemistry'
_journal_page_first 2639
_journal_page_last 2651
_journal_paper_doi 10.1021/ic8021744
_journal_volume 48
_journal_year 2009
_chemical_formula_moiety 'C24 H36 Hg N4 S2, 2(F6 P)'
_chemical_formula_sum 'C24 H36 F12 Hg N4 P2 S2'
_chemical_formula_weight 935.24
_chemical_name_systematic
; 
 ? 
;
_space_group_IT_number 43
_symmetry_cell_setting orthorhombic
_symmetry_space_group_name_Hall 'F 2 -2d'
_symmetry_space_group_name_H-M 'F d d 2'
_atom_sites_solution_hydrogens geom
_atom_sites_solution_primary direct
_atom_sites_solution_secondary difmap
_cell_angle_alpha 90.00
_cell_angle_beta 90.00
_cell_angle_gamma 90.00
_cell_formula_units_Z 16
_cell_length_a 37.807(8)
_cell_length_b 57.506(12)
_cell_length_c 6.0684(12)
_cell_measurement_reflns_used 12219
_cell_measurement_temperature 193(2)
_cell_measurement_theta_max 25.3491
_cell_measurement_theta_min 3.0267
_cell_volume 13193(5)
_computing_cell_refinement 'CrystalClear, Ver. 1.30 (Rigaku/MSC, 2001)'
_computing_data_collection 'CrystalClear, Ver. 1.30 (Rigaku/MSC, 2001)'
_computing_data_reduction 'CrystalStructure, Ver. 3.60 (Rigaku/MSC, 2004)'
_computing_molecular_graphics 'SHELXL-97 (Sheldrick, 1997)'
_computing_publication_material 'SHELXL-97 (Sheldrick, 1997)'
_computing_structure_refinement 'SHELXL-97 (Sheldrick, 1997)'
_computing_structure_solution 'SHELXS-97 (Sheldrick, 1990)'
_diffrn_ambient_temperature 193(2)
_diffrn_measured_fraction_theta_full 0.996
_diffrn_measured_fraction_theta_max 0.996
_diffrn_measurement_device_type 'Rigaku Mercury'
_diffrn_measurement_method \w
_diffrn_radiation_monochromator graphite
_diffrn_radiation_source 'fine-focus sealed tube'
_diffrn_radiation_type MoK\a
_diffrn_radiation_wavelength 0.71073
_diffrn_reflns_av_R_equivalents 0.0579
_diffrn_reflns_av_sigmaI/netI 0.0569
_diffrn_reflns_limit_h_max 45
_diffrn_reflns_limit_h_min -45
_diffrn_reflns_limit_k_max 68
_diffrn_reflns_limit_k_min -68
_diffrn_reflns_limit_l_max 7
_diffrn_reflns_limit_l_min -6
_diffrn_reflns_number 31920
_diffrn_reflns_theta_full 25.35
_diffrn_reflns_theta_max 25.35
_diffrn_reflns_theta_min 3.03
_diffrn_standards_decay_% 0
_diffrn_standards_interval_count 0
_diffrn_standards_interval_time 0
_diffrn_standards_number 0
_exptl_absorpt_coefficient_mu 4.982
_exptl_absorpt_correction_T_max 0.4428
_exptl_absorpt_correction_T_min 0.2875
_exptl_absorpt_correction_type multi-scan
_exptl_absorpt_process_details 'Jacobson, R. (1998) Private communication to Rigaku Corp.'
_exptl_crystal_colour colorless
_exptl_crystal_density_diffrn 1.883
_exptl_crystal_density_method 'not measured'
_exptl_crystal_description block
_exptl_crystal_F_000 7328
_exptl_crystal_size_max 0.26
_exptl_crystal_size_mid 0.25
_exptl_crystal_size_min 0.16
_refine_diff_density_max 1.316
_refine_diff_density_min -1.307
_refine_diff_density_rms 0.252
_refine_ls_abs_structure_details 'Flack H D (1983), Acta Cryst. A39, 876-881'
_refine_ls_abs_structure_Flack -0.018(8)
_refine_ls_extinction_method none
_refine_ls_goodness_of_fit_ref 1.192
_refine_ls_hydrogen_treatment constr
_refine_ls_matrix_type full
_refine_ls_number_parameters 406
_refine_ls_number_reflns 5896
_refine_ls_number_restraints 1
_refine_ls_restrained_S_all 1.191
_refine_ls_R_factor_all 0.0457
_refine_ls_R_factor_gt 0.0398
_refine_ls_shift/su_max 0.008
_refine_ls_shift/su_mean 0.000
_refine_ls_structure_factor_coef Fsqd
_refine_ls_weighting_details 'calc w=1/[\s^2^(Fo^2^)+(0.0545P)^2^+0.0000P] where P=(Fo^2^+2Fc^2^)/3'
_refine_ls_weighting_scheme calc
_refine_ls_wR_factor_gt 0.0982
_refine_ls_wR_factor_ref 0.1130
_reflns_number_gt 5515
_reflns_number_total 5896
_reflns_threshold_expression >2sigma(I)
_cod_data_source_file ic8021744_si_002_05.cif
_cod_data_source_block 6
_cod_original_cell_volume 13194(5)
_cod_database_code 4301721

loop_
_symmetry_equiv_pos_as_xyz
'x, y, z'
'-x, -y, z'
'x+1/4, -y+1/4, z+1/4'
'-x+1/4, y+1/4, z+1/4'
'x, y+1/2, z+1/2'
'-x, -y+1/2, z+1/2'
'x+1/4, -y+3/4, z+3/4'
'-x+1/4, y+3/4, z+3/4'
'x+1/2, y, z+1/2'
'-x+1/2, -y, z+1/2'
'x+3/4, -y+1/4, z+3/4'
'-x+3/4, y+1/4, z+3/4'
'x+1/2, y+1/2, z'
'-x+1/2, -y+1/2, z'
'x+3/4, -y+3/4, z+1/4'
'-x+3/4, y+3/4, z+1/4'

loop_
_atom_site_label
_atom_site_type_symbol
_atom_site_fract_x
_atom_site_fract_y
_atom_site_fract_z
_atom_site_U_iso_or_equiv
_atom_site_adp_type
_atom_site_occupancy
_atom_site_symmetry_multiplicity
_atom_site_calc_flag
_atom_site_refinement_flags
_atom_site_disorder_assembly
_atom_site_disorder_group
Hg1 Hg 0.990335(8) 0.272807(5) 0.28124(7) 0.02957(11) Uani 1 1 d . . .
S1 S 0.97777(6) 0.23228(4) 0.1958(4) 0.0276(5) Uani 1 1 d . . .
S2 S 1.01236(7) 0.30793(4) 0.1219(4) 0.0351(6) Uani 1 1 d . . .
N1 N 0.8234(2) 0.22275(13) -0.0437(14) 0.0300(17) Uani 1 1 d . . .
N2 N 1.01649(18) 0.38438(11) 0.8032(16) 0.0316(17) Uani 1 1 d . . .
N3 N 0.91333(18) 0.30879(12) 0.7341(12) 0.0290(17) Uani 1 1 d . . .
N4 N 0.94157(18) 0.28347(12) 0.5243(15) 0.0331(16) Uani 1 1 d . . .
C1 C 0.9313(2) 0.23114(15) 0.1397(14) 0.0261(19) Uani 1 1 d . . .
C2 C 0.9119(2) 0.21400(15) 0.2350(15) 0.028(2) Uani 1 1 d . . .
H2A H 0.9224 0.2042 0.3425 0.033 Uiso 1 1 calc R . .
C3 C 0.8761(2) 0.21072(16) 0.1751(16) 0.032(2) Uani 1 1 d . . .
H3A H 0.8627 0.1983 0.2368 0.038 Uiso 1 1 calc R . .
C4 C 0.8611(2) 0.22557(12) 0.0274(16) 0.0239(17) Uani 1 1 d . . .
C5 C 0.8808(3) 0.24349(16) -0.0632(17) 0.036(2) Uani 1 1 d . . .
H5A H 0.8701 0.2540 -0.1638 0.044 Uiso 1 1 calc R . .
C6 C 0.9157(2) 0.24598(16) -0.0074(18) 0.040(3) Uani 1 1 d . . .
H6A H 0.9292 0.2582 -0.0715 0.047 Uiso 1 1 calc R . .
C7 C 0.8021(2) 0.24309(16) 0.028(2) 0.049(3) Uani 1 1 d . . .
H7A H 0.8028 0.2443 0.1893 0.073 Uiso 1 1 calc R . .
H7B H 0.7775 0.2411 -0.0201 0.073 Uiso 1 1 calc R . .
H7C H 0.8118 0.2573 -0.0370 0.073 Uiso 1 1 calc R . .
C8 C 0.8219(3) 0.2212(2) -0.2940(18) 0.046(3) Uani 1 1 d . . .
H8A H 0.8326 0.2351 -0.3585 0.069 Uiso 1 1 calc R . .
H8B H 0.7972 0.2200 -0.3416 0.069 Uiso 1 1 calc R . .
H8C H 0.8349 0.2074 -0.3431 0.069 Uiso 1 1 calc R . .
C9 C 0.8066(2) 0.20118(16) 0.045(2) 0.042(2) Uani 1 1 d . . .
H9A H 0.8071 0.2015 0.2063 0.063 Uiso 1 1 calc R . .
H9B H 0.8196 0.1875 -0.0078 0.063 Uiso 1 1 calc R . .
H9C H 0.7820 0.2003 -0.0057 0.063 Uiso 1 1 calc R . .
C10 C 1.0121(2) 0.32839(15) 0.3381(13) 0.028(2) Uani 1 1 d . . .
C11 C 1.0428(3) 0.33276(17) 0.4571(18) 0.044(3) Uani 1 1 d . . .
H11A H 1.0631 0.3234 0.4313 0.052 Uiso 1 1 calc R . .
C12 C 1.0445(2) 0.35050(18) 0.6136(19) 0.046(3) Uani 1 1 d . . .
H12A H 1.0658 0.3532 0.6930 0.055 Uiso 1 1 calc R . .
C13 C 1.0147(2) 0.36413(14) 0.6519(16) 0.029(2) Uani 1 1 d . . .
C14 C 0.9848(2) 0.36012(15) 0.5338(18) 0.033(2) Uani 1 1 d . . .
H14A H 0.9646 0.3696 0.5582 0.039 Uiso 1 1 calc R . .
C15 C 0.9829(2) 0.34267(17) 0.3801(16) 0.033(2) Uani 1 1 d . . .
H15A H 0.9615 0.3402 0.3012 0.040 Uiso 1 1 calc R . .
C16 C 1.0212(4) 0.40629(19) 0.674(2) 0.067(4) Uani 1 1 d . . .
H16A H 1.0427 0.4052 0.5850 0.100 Uiso 1 1 calc R . .
H16B H 1.0232 0.4195 0.7757 0.100 Uiso 1 1 calc R . .
H16C H 1.0007 0.4086 0.5775 0.100 Uiso 1 1 calc R . .
C17 C 0.9827(3) 0.3871(2) 0.939(2) 0.060(3) Uani 1 1 d . . .
H17A H 0.9623 0.3885 0.8394 0.090 Uiso 1 1 calc R . .
H17B H 0.9844 0.4011 1.0300 0.090 Uiso 1 1 calc R . .
H17C H 0.9796 0.3735 1.0337 0.090 Uiso 1 1 calc R . .
C18 C 1.0456(3) 0.3824(2) 0.9715(18) 0.051(3) Uani 1 1 d . . .
H18A H 1.0683 0.3807 0.8963 0.076 Uiso 1 1 calc R . .
H18B H 1.0413 0.3688 1.0652 0.076 Uiso 1 1 calc R . .
H18C H 1.0460 0.3965 1.0628 0.076 Uiso 1 1 calc R . .
C19 C 0.8889(4) 0.3218(2) 1.0859(19) 0.067(4) Uani 1 1 d . . .
H19A H 0.9023 0.3095 1.1616 0.100 Uiso 1 1 calc R . .
H19B H 0.8653 0.3159 1.0485 0.100 Uiso 1 1 calc R . .
H19C H 0.8867 0.3353 1.1827 0.100 Uiso 1 1 calc R . .
C20 C 0.8879(3) 0.34784(17) 0.756(2) 0.054(3) Uani 1 1 d . . .
H20A H 0.9009 0.3523 0.6225 0.081 Uiso 1 1 calc R . .
H20B H 0.8854 0.3614 0.8522 0.081 Uiso 1 1 calc R . .
H20C H 0.8644 0.3421 0.7147 0.081 Uiso 1 1 calc R . .
C21 C 0.9081(3) 0.32869(18) 0.8769(16) 0.037(2) Uani 1 1 d . . .
H21 H 0.9319 0.3349 0.9188 0.045 Uiso 1 1 calc R . .
C22 C 0.8882(2) 0.29558(16) 0.6255(16) 0.033(2) Uani 1 1 d . . .
H22 H 0.8633 0.2970 0.6372 0.039 Uiso 1 1 calc R . .
C23 C 0.9452(2) 0.30065(15) 0.6622(14) 0.030(2) Uani 1 1 d . . .
H23 H 0.9674 0.3068 0.7074 0.036 Uiso 1 1 calc R . .
C24 C 0.9059(2) 0.28037(16) 0.5013(16) 0.032(2) Uani 1 1 d . . .
H24 H 0.8952 0.2690 0.4096 0.039 Uiso 1 1 calc R . .
P1 P 0.85467(6) 0.15154(4) 0.5650(5) 0.0370(6) Uani 1 1 d . . .
P2 P 0.96684(6) 0.04401(4) 0.7313(4) 0.0336(6) Uani 1 1 d . . .
F1 F 0.88532(18) 0.13631(12) 0.6711(13) 0.066(2) Uani 1 1 d . . .
F2 F 0.87443(18) 0.17451(11) 0.6396(13) 0.0649(19) Uani 1 1 d . . .
F3 F 0.82403(18) 0.16722(11) 0.4619(12) 0.065(2) Uani 1 1 d . . .
F4 F 0.8749(2) 0.15217(14) 0.3362(12) 0.074(2) Uani 1 1 d . . .
F5 F 0.83412(16) 0.12846(10) 0.4914(11) 0.0545(17) Uani 1 1 d . . .
F6 F 0.83408(16) 0.15088(10) 0.7933(12) 0.0560(15) Uani 1 1 d . . .
F7 F 0.9579(4) 0.0477(2) 0.4852(16) 0.161(7) Uani 1 1 d . . .
F8 F 0.9754(5) 0.0414(2) 0.9767(15) 0.167(7) Uani 1 1 d . . .
F9 F 0.9922(2) 0.02513(16) 0.660(3) 0.135(6) Uani 1 1 d . . .
F10 F 0.94185(18) 0.06423(13) 0.786(3) 0.160(6) Uani 1 1 d . . .
F11 F 0.99756(17) 0.06277(12) 0.7231(15) 0.074(3) Uani 1 1 d . . .
F12 F 0.93627(17) 0.02540(9) 0.7463(14) 0.062(2) Uani 1 1 d . . .

loop_
_atom_site_aniso_label
_atom_site_aniso_U_11
_atom_site_aniso_U_22
_atom_site_aniso_U_33
_atom_site_aniso_U_23
_atom_site_aniso_U_13
_atom_site_aniso_U_12
Hg1 0.02650(17) 0.02534(17) 0.03687(18) 0.00007(16) 0.00037(16) -0.00326(13)
S1 0.0217(10) 0.0252(11) 0.0359(12) 0.0008(9) -0.0018(9) -0.0032(8)
S2 0.0510(15) 0.0264(12) 0.0281(11) -0.0003(10) 0.0063(11) -0.0083(10)
N1 0.016(4) 0.033(4) 0.041(5) 0.003(3) -0.004(3) 0.001(3)
N2 0.034(4) 0.019(3) 0.042(4) -0.005(4) -0.004(4) 0.000(3)
N3 0.024(3) 0.033(4) 0.030(4) 0.009(3) 0.000(3) 0.003(3)
N4 0.029(4) 0.032(4) 0.038(4) 0.003(4) 0.006(4) -0.001(3)
C1 0.024(4) 0.033(5) 0.022(4) -0.003(4) 0.001(4) 0.002(4)
C2 0.017(4) 0.029(4) 0.037(6) -0.001(4) 0.000(4) 0.001(3)
C3 0.023(4) 0.032(5) 0.040(5) 0.013(4) -0.002(4) -0.005(4)
C4 0.019(4) 0.024(4) 0.028(4) 0.002(4) -0.001(4) -0.005(3)
C5 0.038(5) 0.028(5) 0.044(6) 0.012(4) -0.015(4) -0.002(4)
C6 0.028(5) 0.035(5) 0.056(8) 0.019(5) -0.002(5) -0.013(4)
C7 0.034(5) 0.038(5) 0.073(7) -0.012(7) 0.001(6) 0.009(4)
C8 0.041(6) 0.045(6) 0.052(7) -0.004(5) -0.001(5) -0.007(5)
C9 0.020(4) 0.045(5) 0.060(6) 0.003(6) -0.011(5) -0.014(4)
C10 0.027(4) 0.029(4) 0.026(5) 0.007(4) 0.005(4) -0.001(3)
C11 0.043(6) 0.030(5) 0.058(7) -0.019(5) -0.010(5) 0.009(4)
C12 0.023(5) 0.048(6) 0.067(7) -0.012(5) -0.015(5) 0.007(4)
C13 0.037(5) 0.015(4) 0.036(5) 0.010(4) -0.009(4) -0.005(4)
C14 0.025(4) 0.029(4) 0.045(5) -0.017(5) -0.005(5) 0.002(3)
C15 0.029(5) 0.036(5) 0.034(5) -0.001(4) -0.003(4) -0.010(4)
C16 0.123(12) 0.026(6) 0.051(7) -0.002(5) 0.021(8) -0.008(7)
C17 0.046(6) 0.080(9) 0.055(7) -0.016(7) -0.006(6) 0.011(6)
C18 0.052(6) 0.054(7) 0.047(7) -0.012(5) -0.015(5) 0.015(5)
C19 0.110(11) 0.049(7) 0.041(7) -0.001(6) 0.028(7) 0.010(7)
C20 0.070(7) 0.029(5) 0.062(8) 0.005(6) -0.007(7) 0.010(5)
C21 0.042(6) 0.042(6) 0.029(5) 0.001(4) 0.000(4) 0.006(5)
C22 0.027(5) 0.030(5) 0.042(5) 0.011(4) -0.008(4) -0.004(4)
C23 0.027(5) 0.031(5) 0.032(5) 0.002(4) 0.008(4) 0.007(4)
C24 0.029(4) 0.033(5) 0.035(6) 0.009(4) 0.002(4) -0.002(4)
P1 0.0307(12) 0.0288(12) 0.0514(17) 0.0048(12) 0.0077(12) 0.0007(9)
P2 0.0322(12) 0.0289(12) 0.0397(15) -0.0028(10) 0.0012(11) -0.0018(10)
F1 0.048(4) 0.056(4) 0.093(5) 0.024(4) 0.004(4) 0.014(3)
F2 0.062(4) 0.043(4) 0.090(5) 0.013(3) -0.008(4) -0.015(3)
F3 0.057(4) 0.049(4) 0.088(6) 0.007(4) -0.023(4) 0.006(3)
F4 0.079(5) 0.084(5) 0.061(5) 0.014(4) 0.039(4) -0.014(4)
F5 0.060(4) 0.035(3) 0.069(5) -0.013(3) 0.008(3) -0.009(3)
F6 0.059(4) 0.056(4) 0.052(3) -0.003(4) 0.020(4) 0.000(3)
F7 0.274(17) 0.143(9) 0.067(6) 0.044(6) -0.053(8) -0.132(11)
F8 0.314(19) 0.139(10) 0.046(5) 0.011(6) -0.016(8) -0.126(12)
F9 0.053(5) 0.075(6) 0.277(17) -0.093(8) 0.025(7) -0.005(4)
F10 0.038(4) 0.054(5) 0.389(19) -0.071(9) 0.018(9) -0.004(3)
F11 0.043(3) 0.054(4) 0.126(8) -0.019(4) 0.014(4) -0.021(3)
F12 0.048(4) 0.033(3) 0.106(6) -0.002(4) 0.027(4) -0.008(2)

loop_
_atom_type_symbol
_atom_type_description
_atom_type_scat_dispersion_real
_atom_type_scat_dispersion_imag
_atom_type_scat_source
C C 0.0033 0.0016 'International Tables Vol C Tables 4.2.6.8 and 6.1.1.4'
H H 0.0000 0.0000 'International Tables Vol C Tables 4.2.6.8 and 6.1.1.4'
N N 0.0061 0.0033 'International Tables Vol C Tables 4.2.6.8 and 6.1.1.4'
F F 0.0171 0.0103 'International Tables Vol C Tables 4.2.6.8 and 6.1.1.4'
P P 0.1023 0.0942 'International Tables Vol C Tables 4.2.6.8 and 6.1.1.4'
S S 0.1246 0.1234 'International Tables Vol C Tables 4.2.6.8 and 6.1.1.4'
Hg Hg -2.3894 9.2266 'International Tables Vol C Tables 4.2.6.8 and 6.1.1.4'

loop_
_geom_angle_atom_site_label_1
_geom_angle_atom_site_label_2
_geom_angle_atom_site_label_3
_geom_angle
_geom_angle_site_symmetry_1
_geom_angle_site_symmetry_3
_geom_angle_publ_flag
S2 Hg1 S1 142.29(8) . . ?
S2 Hg1 N4 107.20(18) . . ?
S1 Hg1 N4 102.82(17) . . ?
S2 Hg1 S1 107.53(8) . 6_755 ?
S1 Hg1 S1 100.09(6) . 6_755 ?
N4 Hg1 S1 79.0(2) . 6_755 ?
C1 S1 Hg1 105.5(3) . . ?
C1 S1 Hg1 104.3(3) . 6_754 ?
Hg1 S1 Hg1 101.94(8) . 6_754 ?
C10 S2 Hg1 105.1(3) . . ?
C7 N1 C9 108.5(8) . . ?
C7 N1 C4 110.3(7) . . ?
C9 N1 C4 113.0(7) . . ?
C7 N1 C8 108.7(9) . . ?
C9 N1 C8 107.0(8) . . ?
C4 N1 C8 109.2(8) . . ?
C13 N2 C16 110.0(9) . . ?
C13 N2 C18 113.3(7) . . ?
C16 N2 C18 109.4(9) . . ?
C13 N2 C17 112.0(7) . . ?
C16 N2 C17 107.2(9) . . ?
C18 N2 C17 104.7(9) . . ?
C23 N3 C22 105.4(8) . . ?
C23 N3 C21 125.6(8) . . ?
C22 N3 C21 128.7(8) . . ?
C23 N4 C24 105.6(8) . . ?
C23 N4 Hg1 120.0(6) . . ?
C24 N4 Hg1 130.6(7) . . ?
C2 C1 C6 119.8(8) . . ?
C2 C1 S1 118.4(7) . . ?
C6 C1 S1 121.7(7) . . ?
C1 C2 C3 120.3(8) . . ?
C1 C2 H2A 119.8 . . ?
C3 C2 H2A 119.8 . . ?
C4 C3 C2 119.0(8) . . ?
C4 C3 H3A 120.5 . . ?
C2 C3 H3A 120.5 . . ?
C3 C4 C5 120.3(8) . . ?
C3 C4 N1 121.2(7) . . ?
C5 C4 N1 118.5(8) . . ?
C6 C5 C4 119.8(8) . . ?
C6 C5 H5A 120.1 . . ?
C4 C5 H5A 120.1 . . ?
C5 C6 C1 120.8(8) . . ?
C5 C6 H6A 119.6 . . ?
C1 C6 H6A 119.6 . . ?
N1 C7 H7A 109.5 . . ?
N1 C7 H7B 109.5 . . ?
H7A C7 H7B 109.5 . . ?
N1 C7 H7C 109.5 . . ?
H7A C7 H7C 109.5 . . ?
H7B C7 H7C 109.5 . . ?
N1 C8 H8A 109.5 . . ?
N1 C8 H8B 109.5 . . ?
H8A C8 H8B 109.5 . . ?
N1 C8 H8C 109.5 . . ?
H8A C8 H8C 109.5 . . ?
H8B C8 H8C 109.5 . . ?
N1 C9 H9A 109.5 . . ?
N1 C9 H9B 109.5 . . ?
H9A C9 H9B 109.5 . . ?
N1 C9 H9C 109.5 . . ?
H9A C9 H9C 109.5 . . ?
H9B C9 H9C 109.5 . . ?
C11 C10 C15 117.3(8) . . ?
C11 C10 S2 120.3(7) . . ?
C15 C10 S2 122.1(7) . . ?
C10 C11 C12 121.7(9) . . ?
C10 C11 H11A 119.1 . . ?
C12 C11 H11A 119.1 . . ?
C13 C12 C11 119.1(9) . . ?
C13 C12 H12A 120.5 . . ?
C11 C12 H12A 120.5 . . ?
C14 C13 C12 119.4(9) . . ?
C14 C13 N2 119.9(8) . . ?
C12 C13 N2 120.4(8) . . ?
C13 C14 C15 121.7(8) . . ?
C13 C14 H14A 119.1 . . ?
C15 C14 H14A 119.1 . . ?
C14 C15 C10 120.8(8) . . ?
C14 C15 H15A 119.6 . . ?
C10 C15 H15A 119.6 . . ?
N2 C16 H16A 109.5 . . ?
N2 C16 H16B 109.5 . . ?
H16A C16 H16B 109.5 . . ?
N2 C16 H16C 109.5 . . ?
H16A C16 H16C 109.5 . . ?
H16B C16 H16C 109.5 . . ?
N2 C17 H17A 109.5 . . ?
N2 C17 H17B 109.5 . . ?
H17A C17 H17B 109.5 . . ?
N2 C17 H17C 109.5 . . ?
H17A C17 H17C 109.5 . . ?
H17B C17 H17C 109.5 . . ?
N2 C18 H18A 109.5 . . ?
N2 C18 H18B 109.5 . . ?
H18A C18 H18B 109.5 . . ?
N2 C18 H18C 109.5 . . ?
H18A C18 H18C 109.5 . . ?
H18B C18 H18C 109.5 . . ?
C21 C19 H19A 109.5 . . ?
C21 C19 H19B 109.5 . . ?
H19A C19 H19B 109.5 . . ?
C21 C19 H19C 109.5 . . ?
H19A C19 H19C 109.5 . . ?
H19B C19 H19C 109.5 . . ?
C21 C20 H20A 109.5 . . ?
C21 C20 H20B 109.5 . . ?
H20A C20 H20B 109.5 . . ?
C21 C20 H20C 109.5 . . ?
H20A C20 H20C 109.5 . . ?
H20B C20 H20C 109.5 . . ?
N3 C21 C19 111.0(8) . . ?
N3 C21 C20 110.4(8) . . ?
C19 C21 C20 110.6(10) . . ?
N3 C21 H21 108.2 . . ?
C19 C21 H21 108.2 . . ?
C20 C21 H21 108.2 . . ?
C24 C22 N3 106.6(8) . . ?
C24 C22 H22 126.7 . . ?
N3 C22 H22 126.7 . . ?
N4 C23 N3 111.9(8) . . ?
N4 C23 H23 124.1 . . ?
N3 C23 H23 124.1 . . ?
C22 C24 N4 110.5(9) . . ?
C22 C24 H24 124.7 . . ?
N4 C24 H24 124.7 . . ?
F2 P1 F4 90.2(4) . . ?
F2 P1 F1 90.0(4) . . ?
F4 P1 F1 90.9(4) . . ?
F2 P1 F6 90.1(4) . . ?
F4 P1 F6 179.5(5) . . ?
F1 P1 F6 89.5(4) . . ?
F2 P1 F3 89.1(4) . . ?
F4 P1 F3 89.7(4) . . ?
F1 P1 F3 178.9(4) . . ?
F6 P1 F3 90.0(4) . . ?
F2 P1 F5 179.1(4) . . ?
F4 P1 F5 90.5(4) . . ?
F1 P1 F5 90.6(4) . . ?
F6 P1 F5 89.2(3) . . ?
F3 P1 F5 90.4(4) . . ?
F9 P2 F8 94.2(10) . . ?
F9 P2 F10 175.2(10) . . ?
F8 P2 F10 89.8(11) . . ?
F9 P2 F7 87.7(9) . . ?
F8 P2 F7 177.8(9) . . ?
F10 P2 F7 88.2(10) . . ?
F9 P2 F12 89.7(4) . . ?
F8 P2 F12 91.8(5) . . ?
F10 P2 F12 92.9(4) . . ?
F7 P2 F12 89.3(5) . . ?
F9 P2 F11 90.8(4) . . ?
F8 P2 F11 86.8(6) . . ?
F10 P2 F11 86.7(4) . . ?
F7 P2 F11 92.2(5) . . ?
F12 P2 F11 178.5(5) . . ?

loop_
_geom_bond_atom_site_label_1
_geom_bond_atom_site_label_2
_geom_bond_distance
_geom_bond_site_symmetry_2
_geom_bond_publ_flag
Hg1 S2 2.389(2) . ?
Hg1 S1 2.435(2) . ?
Hg1 N4 2.440(8) . ?
Hg1 S1 2.805(2) 6_755 ?
S1 C1 1.791(9) . ?
S1 Hg1 2.805(2) 6_754 ?
S2 C10 1.763(9) . ?
N1 C7 1.486(12) . ?
N1 C9 1.494(12) . ?
N1 C4 1.498(11) . ?
N1 C8 1.523(14) . ?
N2 C13 1.485(12) . ?
N2 C16 1.494(13) . ?
N2 C18 1.504(13) . ?
N2 C17 1.529(15) . ?
N3 C23 1.364(11) . ?
N3 C22 1.383(12) . ?
N3 C21 1.449(12) . ?
N4 C23 1.302(12) . ?
N4 C24 1.368(11) . ?
C1 C2 1.359(12) . ?
C1 C6 1.369(13) . ?
C2 C3 1.413(12) . ?
C2 H2A 0.9500 . ?
C3 C4 1.362(12) . ?
C3 H3A 0.9500 . ?
C4 C5 1.385(12) . ?
C5 C6 1.369(13) . ?
C5 H5A 0.9500 . ?
C6 H6A 0.9500 . ?
C7 H7A 0.9800 . ?
C7 H7B 0.9800 . ?
C7 H7C 0.9800 . ?
C8 H8A 0.9800 . ?
C8 H8B 0.9800 . ?
C8 H8C 0.9800 . ?
C9 H9A 0.9800 . ?
C9 H9B 0.9800 . ?
C9 H9C 0.9800 . ?
C10 C11 1.389(13) . ?
C10 C15 1.400(13) . ?
C11 C12 1.395(13) . ?
C11 H11A 0.9500 . ?
C12 C13 1.394(13) . ?
C12 H12A 0.9500 . ?
C13 C14 1.358(12) . ?
C14 C15 1.372(13) . ?
C14 H14A 0.9500 . ?
C15 H15A 0.9500 . ?
C16 H16A 0.9800 . ?
C16 H16B 0.9800 . ?
C16 H16C 0.9800 . ?
C17 H17A 0.9800 . ?
C17 H17B 0.9800 . ?
C17 H17C 0.9800 . ?
C18 H18A 0.9800 . ?
C18 H18B 0.9800 . ?
C18 H18C 0.9800 . ?
C19 C21 1.515(14) . ?
C19 H19A 0.9800 . ?
C19 H19B 0.9800 . ?
C19 H19C 0.9800 . ?
C20 C21 1.529(14) . ?
C20 H20A 0.9800 . ?
C20 H20B 0.9800 . ?
C20 H20C 0.9800 . ?
C21 H21 1.0000 . ?
C22 C24 1.334(13) . ?
C22 H22 0.9500 . ?
C23 H23 0.9500 . ?
C24 H24 0.9500 . ?
P1 F2 1.583(7) . ?
P1 F4 1.586(7) . ?
P1 F1 1.589(7) . ?
P1 F6 1.589(7) . ?
P1 F3 1.596(7) . ?
P1 F5 1.602(6) . ?
P2 F9 1.512(8) . ?
P2 F8 1.531(10) . ?
P2 F10 1.534(8) . ?
P2 F7 1.546(10) . ?
P2 F12 1.578(6) . ?
P2 F11 1.586(6) . ?

loop_
_geom_hbond_atom_site_label_D
_geom_hbond_atom_site_label_H
_geom_hbond_atom_site_label_A
_geom_hbond_distance_DH
_geom_hbond_distance_HA
_geom_hbond_distance_DA
_geom_hbond_angle_DHA
_geom_hbond_site_symmetry_A
C8 H8C F2 0.98 2.41 3.362(14) 163.5 1_554
C9 H9B F6 0.98 2.49 3.432(12) 161.1 1_554
C12 H12A F4 0.95 2.42 3.334(12) 160.4 6_755
C16 H16B F7 0.98 2.39 3.346(15) 166.1 6_755
C17 H17B F11 0.98 2.48 3.442(15) 166.8 6_755
C22 H22 F10 0.95 2.39 3.257(12) 152.2 12_654
C22 H22 F12 0.95 2.41 3.145(11) 134.5 12_654

loop_
_geom_torsion_atom_site_label_1
_geom_torsion_atom_site_label_2
_geom_torsion_atom_site_label_3
_geom_torsion_atom_site_label_4
_geom_torsion
_geom_torsion_site_symmetry_1
_geom_torsion_site_symmetry_2
_geom_torsion_site_symmetry_3
_geom_torsion_site_symmetry_4
_geom_torsion_publ_flag
S2 Hg1 S1 C1 -98.3(3) . . . . ?
N4 Hg1 S1 C1 43.9(4) . . . . ?
S1 Hg1 S1 C1 124.8(3) 6_755 . . . ?
S2 Hg1 S1 Hg1 10.47(16) . . . 6_754 ?
N4 Hg1 S1 Hg1 152.7(2) . . . 6_754 ?
S1 Hg1 S1 Hg1 -126.45(10) 6_755 . . 6_754 ?
S1 Hg1 S2 C10 -178.0(3) . . . . ?
N4 Hg1 S2 C10 40.7(4) . . . . ?
S1 Hg1 S2 C10 -42.9(3) 6_755 . . . ?
S2 Hg1 N4 C23 -46.9(7) . . . . ?
S1 Hg1 N4 C23 156.2(6) . . . . ?
S1 Hg1 N4 C23 58.3(7) 6_755 . . . ?
S2 Hg1 N4 C24 107.7(7) . . . . ?
S1 Hg1 N4 C24 -49.2(8) . . . . ?
S1 Hg1 N4 C24 -147.2(8) 6_755 . . . ?
Hg1 S1 C1 C2 -133.4(7) . . . . ?
Hg1 S1 C1 C2 119.6(7) 6_754 . . . ?
Hg1 S1 C1 C6 51.2(8) . . . . ?
Hg1 S1 C1 C6 -55.8(8) 6_754 . . . ?
C6 C1 C2 C3 3.1(14) . . . . ?
S1 C1 C2 C3 -172.4(7) . . . . ?
C1 C2 C3 C4 -2.6(14) . . . . ?
C2 C3 C4 C5 0.4(14) . . . . ?
C2 C3 C4 N1 179.4(8) . . . . ?
C7 N1 C4 C3 115.6(10) . . . . ?
C9 N1 C4 C3 -6.0(13) . . . . ?
C8 N1 C4 C3 -125.0(10) . . . . ?
C7 N1 C4 C5 -65.4(12) . . . . ?
C9 N1 C4 C5 173.0(9) . . . . ?
C8 N1 C4 C5 54.0(11) . . . . ?
C3 C4 C5 C6 1.3(15) . . . . ?
N1 C4 C5 C6 -177.7(9) . . . . ?
C4 C5 C6 C1 -0.9(16) . . . . ?
C2 C1 C6 C5 -1.3(15) . . . . ?
S1 C1 C6 C5 174.0(8) . . . . ?
Hg1 S2 C10 C11 97.0(8) . . . . ?
Hg1 S2 C10 C15 -90.6(7) . . . . ?
C15 C10 C11 C12 0.5(15) . . . . ?
S2 C10 C11 C12 173.2(8) . . . . ?
C10 C11 C12 C13 0.2(17) . . . . ?
C11 C12 C13 C14 -1.1(15) . . . . ?
C11 C12 C13 N2 -174.8(9) . . . . ?
C16 N2 C13 C14 -75.4(12) . . . . ?
C18 N2 C13 C14 161.8(9) . . . . ?
C17 N2 C13 C14 43.7(13) . . . . ?
C16 N2 C13 C12 98.3(11) . . . . ?
C18 N2 C13 C12 -24.5(13) . . . . ?
C17 N2 C13 C12 -142.6(10) . . . . ?
C12 C13 C14 C15 1.3(15) . . . . ?
N2 C13 C14 C15 175.0(9) . . . . ?
C13 C14 C15 C10 -0.5(15) . . . . ?
C11 C10 C15 C14 -0.4(14) . . . . ?
S2 C10 C15 C14 -173.0(8) . . . . ?
C23 N3 C21 C19 -121.1(11) . . . . ?
C22 N3 C21 C19 65.8(13) . . . . ?
C23 N3 C21 C20 115.8(10) . . . . ?
C22 N3 C21 C20 -57.3(12) . . . . ?
C23 N3 C22 C24 1.1(10) . . . . ?
C21 N3 C22 C24 175.3(8) . . . . ?
C24 N4 C23 N3 1.0(10) . . . . ?
Hg1 N4 C23 N3 161.2(6) . . . . ?
C22 N3 C23 N4 -1.4(10) . . . . ?
C21 N3 C23 N4 -175.8(8) . . . . ?
N3 C22 C24 N4 -0.6(11) . . . . ?
C23 N4 C24 C22 -0.2(11) . . . . ?
Hg1 N4 C24 C22 -157.5(6) . . . . ?
